data_4000204
loop_
_publ_author_name
'Moore, S. H. Devon'
'Deakin, L.'
'Ferguson, M. J.'
'Mar, Arthur'

_publ_section_title
;
Physical Properties and Bonding in RE~3~TiSb~5~(RE = La, Ce, Pr, Nd, Sm)
;
_journal_name_full 'Chemistry of Materials'
_journal_paper_doi 10.1021/cm020731t
_journal_year 2002
_chemical_formula_sum 'Ce3 Sb5 Ti'
_chemical_formula_weight 1077.01
_chemical_name_common 'cerium titanium antimonide'
_chemical_name_systematic 'cerium titanium antimonide'
_space_group_IT_number 193
_symmetry_cell_setting hexagonal
_symmetry_space_group_name_Hall '-P 6c 2'
_symmetry_space_group_name_H-M 'P 63/m c m'
_atom_sites_solution_hydrogens none
_atom_sites_solution_primary direct
_atom_sites_solution_secondary difmap
_cell_angle_alpha 90.00
_cell_angle_beta 90.00
_cell_angle_gamma 120.00
_cell_formula_units_Z 2
_cell_length_a 9.4277(4)
_cell_length_b 9.4277(4)
_cell_length_c 6.2316(3)
_cell_measurement_reflns_used 2080
_cell_measurement_temperature 295(2)
_cell_measurement_theta_max 32.98
_cell_measurement_theta_min 5.42
_cell_volume 479.67(4)
_diffrn_ambient_temperature 295(2)
_diffrn_measurement_device_type 'Bruker Platform/SMART 1000 CCD'
_diffrn_measurement_method '\w scan (0.2 deg)'
_diffrn_radiation_monochromator graphite
_diffrn_radiation_source 'fine-focus sealed tube'
_diffrn_radiation_type MoK\a
_diffrn_radiation_wavelength 0.71073
_diffrn_reflns_av_R_equivalents 0.0799
_diffrn_reflns_av_sigmaI/netI 0.0367
_diffrn_reflns_limit_h_max 13
_diffrn_reflns_limit_h_min -14
_diffrn_reflns_limit_k_max 14
_diffrn_reflns_limit_k_min -11
_diffrn_reflns_limit_l_max 9
_diffrn_reflns_limit_l_min -8
_diffrn_reflns_number 4743
_diffrn_reflns_theta_max 33.15
_diffrn_reflns_theta_min 2.49
_exptl_absorpt_coefficient_mu 28.461
_exptl_absorpt_correction_T_max 0.662
_exptl_absorpt_correction_T_min 0.282
_exptl_absorpt_correction_type numerical
_exptl_absorpt_process_details 'Bruker SHELXTL 5.1 (Sheldrick, 1997)'
_exptl_crystal_colour black
_exptl_crystal_density_diffrn 7.457
_exptl_crystal_density_meas ?
_exptl_crystal_density_method .
_exptl_crystal_description needle
_exptl_crystal_F_000 902
_exptl_crystal_size_max 0.07
_exptl_crystal_size_mid 0.02
_exptl_crystal_size_min 0.02
_refine_ls_extinction_coef 0.0062(6)
_refine_ls_extinction_expression Fc^*^=kFc[1+0.001xFc^2^\l^3^/sin(2\q)]^-1/4^
_refine_ls_extinction_method SHELXL
_refine_ls_goodness_of_fit_ref 1.240
_refine_ls_hydrogen_treatment none
_refine_ls_matrix_type full
_refine_ls_number_parameters 14
_refine_ls_number_reflns 361
_refine_ls_number_restraints 0
_refine_ls_restrained_S_all 1.240
_refine_ls_R_factor_all 0.0525
_refine_ls_R_factor_gt 0.0388
_refine_ls_shift/su_max 0.000
_refine_ls_shift/su_mean 0.000
_refine_ls_structure_factor_coef Fsqd
_refine_ls_weighting_details 'calc w=1/[\s^2^(Fo^2^)+(0.0383P)^2^+0.0000P] where P=(Fo^2^+2Fc^2^)/3'
_refine_ls_weighting_scheme calc
_refine_ls_wR_factor_gt 0.0732
_refine_ls_wR_factor_ref 0.0772
_reflns_number_gt 307
_reflns_number_total 361
_reflns_threshold_expression I>2\s(I)
_cod_database_code 4000204

loop_
_symmetry_equiv_pos_as_xyz
'x, y, z'
'-y, x-y, z'
'-x+y, -x, z'
'-x, -y, z+1/2'
'y, -x+y, z+1/2'
'x-y, x, z+1/2'
'y, x, -z+1/2'
'x-y, -y, -z+1/2'
'-x, -x+y, -z+1/2'
'-y, -x, -z'
'-x+y, y, -z'
'x, x-y, -z'
'-x, -y, -z'
'y, -x+y, -z'
'x-y, x, -z'
'x, y, -z-1/2'
'-y, x-y, -z-1/2'
'-x+y, -x, -z-1/2'
'-y, -x, z-1/2'
'-x+y, y, z-1/2'
'x, x-y, z-1/2'
'y, x, z'
'x-y, -y, z'
'-x, -x+y, z'

loop_
_atom_site_label
_atom_site_type_symbol
_atom_site_fract_x
_atom_site_fract_y
_atom_site_fract_z
_atom_site_U_iso_or_equiv
_atom_site_adp_type
_atom_site_occupancy
_atom_site_symmetry_multiplicity
_atom_site_calc_flag
_atom_site_refinement_flags
_atom_site_disorder_assembly
_atom_site_disorder_group
Ce Ce 0.61740(8) 0.0000 0.2500 0.0081(2) Uani 1 4 d S . .
Ti Ti 0.0000 0.0000 0.0000 0.0081(8) Uani 1 12 d S . .
Sb1 Sb 0.25307(10) 0.0000 0.2500 0.0078(2) Uani 1 4 d S . .
Sb2 Sb 0.3333 0.6667 0.0000 0.0080(3) Uani 1 6 d S . .

loop_
_atom_site_aniso_label
_atom_site_aniso_U_11
_atom_site_aniso_U_22
_atom_site_aniso_U_33
_atom_site_aniso_U_23
_atom_site_aniso_U_13
_atom_site_aniso_U_12
Ce 0.0082(3) 0.0092(4) 0.0071(4) 0.000 0.000 0.0046(2)
Ti 0.0076(11) 0.0076(11) 0.0092(19) 0.000 0.000 0.0038(5)
Sb1 0.0074(3) 0.0085(4) 0.0080(4) 0.000 0.000 0.0042(2)
Sb2 0.0081(3) 0.0081(3) 0.0078(5) 0.000 0.000 0.00404(17)
